data_4502150
loop_
_publ_author_name
'Martin, Adam D.'
'Hartlieb, Karel J.'
'Sobolev, Alexandre N.'
'Raston, Colin L.'

_publ_section_title
;
 Hirshfeld Surface Analysis of Substituted Phenols
;
_journal_issue 12
_journal_name_full 'Crystal Growth &amp; Design'
_journal_page_first 5302
_journal_paper_doi 10.1021/cg1011605
_journal_volume 10
_journal_year 2010
_chemical_formula_moiety 'C10 H14 O'
_chemical_formula_sum 'C10 H14 O'
_chemical_formula_weight 150.21
_chemical_name_common para-butylphenol
_chemical_name_systematic
; 
 4-t-butylphenol
;
_space_group_IT_number 2
_symmetry_cell_setting triclinic
_symmetry_Int_Tables_number 2
_symmetry_space_group_name_Hall '-P 1'
_symmetry_space_group_name_H-M 'P -1'
_atom_sites_solution_hydrogens geom
_atom_sites_solution_primary direct
_atom_sites_solution_secondary difmap
_audit_creation_method SHELXL-97
_cell_angle_alpha 98.779(3)
_cell_angle_beta 93.944(2)
_cell_angle_gamma 93.235(2)
_cell_formula_units_Z 12
_cell_length_a 6.2213(2)
_cell_length_b 11.9145(4)
_cell_length_c 37.398(1)
_cell_measurement_reflns_used 12038
_cell_measurement_temperature 100(2)
_cell_measurement_theta_max 24.99
_cell_measurement_theta_min 2.57
_cell_volume 2726.81(15)
_computing_cell_refinement
;
CrysAlis RED, Oxford Diffraction Ltd.,
Version 1.171.31.8 (release 12-01-2007 CrysAlis171 .NET)
(compiled Jan 12 2007,17:49:11)
;
_computing_data_collection
;
CrysAlis CCD, Oxford Diffraction Ltd.,
Version 1.171.31.8 (release 12-01-2007 CrysAlis171 .NET)
(compiled Jan 12 2007,17:49:11)
;
_computing_data_reduction
;
CrysAlis RED, Oxford Diffraction Ltd.,
Version 1.171.31.8 (release 12-01-2007 CrysAlis171 .NET)
(compiled Jan 12 2007,17:49:11)
;
_computing_molecular_graphics 'X-Seed 2.0 (Barbour, 2001)'
_computing_publication_material 'SHELXL-97 (Sheldrick, 1997)'
_computing_structure_refinement 'SHELXL-97 (Sheldrick, 1997)'
_computing_structure_solution 'SHELXS-97 (Sheldrick, 1990)'
_diffrn_ambient_temperature 100(2)
_diffrn_detector_area_resol_mean 16.0009
_diffrn_measured_fraction_theta_full 0.999
_diffrn_measured_fraction_theta_max 0.999
_diffrn_measurement_device_type 'Oxford Diffraction Xcalibur-S, Sapphire CCD'
_diffrn_measurement_method '\w scans'
_diffrn_radiation_monochromator graphite
_diffrn_radiation_source 'Enhance (Mo) X-ray Source'
_diffrn_radiation_type MoK\a
_diffrn_radiation_wavelength 0.71073
_diffrn_reflns_av_R_equivalents 0.0376
_diffrn_reflns_av_sigmaI/netI 0.0561
_diffrn_reflns_limit_h_max 7
_diffrn_reflns_limit_h_min -7
_diffrn_reflns_limit_k_max 14
_diffrn_reflns_limit_k_min -14
_diffrn_reflns_limit_l_max 44
_diffrn_reflns_limit_l_min -44
_diffrn_reflns_number 43172
_diffrn_reflns_theta_full 25.00
_diffrn_reflns_theta_max 25.00
_diffrn_reflns_theta_min 2.58
_exptl_absorpt_coefficient_mu 0.069
_exptl_absorpt_correction_T_max 1.00000
_exptl_absorpt_correction_T_min 0.91728
_exptl_absorpt_correction_type multi-scan
_exptl_absorpt_process_details
;
CrysAlis RED, Oxford Diffraction Ltd.,
Version 1.171.31.8 (release 12-01-2007 CrysAlis171 .NET)
(compiled Jan 12 2007,17:49:11)
Empirical absorption correction using spherical harmonics,
 implemented in SCALE3 ABSPACK scaling algorithm.
;
_exptl_crystal_colour colorless
_exptl_crystal_density_diffrn 1.098
_exptl_crystal_density_meas ?
_exptl_crystal_density_method 'not measured'
_exptl_crystal_description needle
_exptl_crystal_F_000 984
_exptl_crystal_size_max 0.43
_exptl_crystal_size_mid 0.17
_exptl_crystal_size_min 0.13
_refine_diff_density_max 0.478
_refine_diff_density_min -0.290
_refine_diff_density_rms 0.041
_refine_ls_extinction_method none
_refine_ls_goodness_of_fit_ref 1.001
_refine_ls_hydrogen_treatment constr
_refine_ls_matrix_type full
_refine_ls_number_parameters 619
_refine_ls_number_reflns 9614
_refine_ls_number_restraints 0
_refine_ls_restrained_S_all 1.001
_refine_ls_R_factor_all 0.0933
_refine_ls_R_factor_gt 0.0559
_refine_ls_shift/su_max 0.000
_refine_ls_shift/su_mean 0.000
_refine_ls_structure_factor_coef Fsqd
_refine_ls_weighting_details 'calc w=1/[\s^2^(Fo^2^)+(0.0900P)^2^+0.0000P] where P=(Fo^2^+2Fc^2^)/3'
_refine_ls_weighting_scheme calc
_refine_ls_wR_factor_gt 0.1458
_refine_ls_wR_factor_ref 0.1611
_reflns_number_gt 5677
_reflns_number_total 9614
_reflns_threshold_expression >2sigma(I)
_cod_data_source_file cg1011605_si_003.cif
_cod_data_source_block kh001
_cod_depositor_comments
;
The following automatic conversions were performed:

'_exptl_crystal_density_meas' value 'not measured' was changed to '?'
- the value is perceived as not measured.

Automatic conversion script
Id: cif_fix_values 3008 2015-01-20 13:52:24Z robertas 
;
_cod_database_code 4502150

loop_
_symmetry_equiv_pos_as_xyz
'x, y, z'
'-x, -y, -z'

loop_
_atom_site_label
_atom_site_type_symbol
_atom_site_fract_x
_atom_site_fract_y
_atom_site_fract_z
_atom_site_U_iso_or_equiv
_atom_site_adp_type
_atom_site_occupancy
_atom_site_symmetry_multiplicity
_atom_site_calc_flag
_atom_site_refinement_flags
_atom_site_disorder_assembly
_atom_site_disorder_group
O1A O 0.7179(2) 0.51701(13) 0.12217(4) 0.0356(4) Uani 1 1 d . . .
H1A H 0.8273 0.5296 0.1370 0.053 Uiso 1 1 calc R . .
C1A C 0.7728(3) 0.45588(18) 0.09007(6) 0.0280(5) Uani 1 1 d . . .
C2A C 0.9651(3) 0.40473(18) 0.08733(6) 0.0296(5) Uani 1 1 d . . .
H2A H 1.0665 0.4117 0.1079 0.035 Uiso 1 1 calc R . .
C3A C 1.0102(4) 0.34301(18) 0.05448(6) 0.0313(6) Uani 1 1 d . . .
H3A H 1.1439 0.3085 0.0529 0.038 Uiso 1 1 calc R . .
C4A C 0.8662(4) 0.32995(18) 0.02372(6) 0.0300(5) Uani 1 1 d . A .
C5A C 0.6749(4) 0.38365(19) 0.02763(6) 0.0344(6) Uani 1 1 d . . .
H5A H 0.5734 0.3776 0.0071 0.041 Uiso 1 1 calc R . .
C6A C 0.6261(4) 0.44540(19) 0.05996(7) 0.0356(6) Uani 1 1 d . . .
H6A H 0.4930 0.4805 0.0616 0.043 Uiso 1 1 calc R . .
C7A C 1.1305(10) 0.2272(6) -0.01447(18) 0.0614(19) Uiso 0.50 1 d P A 1
H71A H 1.1658 0.1825 0.0048 0.092 Uiso 0.50 1 calc PR A 1
H72A H 1.2295 0.2956 -0.0114 0.092 Uiso 0.50 1 calc PR A 1
H73A H 1.1449 0.1813 -0.0382 0.092 Uiso 0.50 1 calc PR A 1
C8A C 0.7496(9) 0.1600(5) -0.02295(18) 0.0320(17) Uiso 0.50 1 d P A 1
H81A H 0.7579 0.1105 -0.0043 0.048 Uiso 0.50 1 calc PR A 1
H82A H 0.7817 0.1173 -0.0463 0.048 Uiso 0.50 1 calc PR A 1
H83A H 0.6039 0.1868 -0.0251 0.048 Uiso 0.50 1 calc PR A 1
C9A C 0.8782(10) 0.3446(5) -0.04315(17) 0.0503(16) Uiso 0.50 1 d P A 1
H91A H 0.7289 0.3667 -0.0443 0.076 Uiso 0.50 1 calc PR A 1
H92A H 0.9095 0.3044 -0.0669 0.076 Uiso 0.50 1 calc PR A 1
H93A H 0.9769 0.4128 -0.0365 0.076 Uiso 0.50 1 calc PR A 1
C7' C 1.1069(8) 0.1786(5) -0.00662(14) 0.0355(13) Uiso 0.50 1 d P A 2
H71' H 1.0721 0.1309 0.0116 0.053 Uiso 0.50 1 calc PR A 2
H72' H 1.2405 0.2258 0.0017 0.053 Uiso 0.50 1 calc PR A 2
H73' H 1.1264 0.1301 -0.0296 0.053 Uiso 0.50 1 calc PR A 2
C8' C 0.7107(11) 0.1794(6) -0.0282(2) 0.045(2) Uiso 0.50 1 d P A 2
H81' H 0.6645 0.1351 -0.0098 0.068 Uiso 0.50 1 calc PR A 2
H82' H 0.7488 0.1276 -0.0495 0.068 Uiso 0.50 1 calc PR A 2
H83' H 0.5928 0.2245 -0.0354 0.068 Uiso 0.50 1 calc PR A 2
C9' C 0.9737(10) 0.3289(5) -0.03888(16) 0.0464(15) Uiso 0.50 1 d P A 2
H91' H 1.1113 0.3717 -0.0302 0.070 Uiso 0.50 1 calc PR A 2
H92' H 0.8626 0.3821 -0.0425 0.070 Uiso 0.50 1 calc PR A 2
H93' H 0.9901 0.2797 -0.0619 0.070 Uiso 0.50 1 calc PR A 2
C10A C 0.9107(4) 0.2602(2) -0.01246(6) 0.0372(6) Uani 1 1 d . . .
O1B O 0.3833(2) 0.64738(12) 0.13214(4) 0.0348(4) Uani 1 1 d . . .
H1B H 0.4912 0.6102 0.1273 0.052 Uiso 1 1 calc R . .
C1B C 0.4258(3) 0.75904(18) 0.12735(6) 0.0264(5) Uani 1 1 d . . .
C2B C 0.2709(3) 0.83544(18) 0.13516(6) 0.0291(5) Uani 1 1 d . . .
H2B H 0.1388 0.8113 0.1439 0.035 Uiso 1 1 calc R . .
C3B C 0.3085(3) 0.94717(18) 0.13029(6) 0.0278(5) Uani 1 1 d . . .
H3B H 0.1999 0.9988 0.1356 0.033 Uiso 1 1 calc R . .
C4B C 0.5000(3) 0.98683(18) 0.11789(6) 0.0263(5) Uani 1 1 d . . .
C5B C 0.6542(3) 0.90784(18) 0.11086(6) 0.0299(5) Uani 1 1 d . . .
H5B H 0.7883 0.9320 0.1029 0.036 Uiso 1 1 calc R . .
C6B C 0.6185(3) 0.79533(19) 0.11516(6) 0.0299(5) Uani 1 1 d . . .
H6B H 0.7260 0.7431 0.1098 0.036 Uiso 1 1 calc R . .
C7B C 0.3473(4) 1.1790(2) 0.11593(7) 0.0413(6) Uani 1 1 d . . .
H71B H 0.2307 1.1423 0.0984 0.062 Uiso 1 1 calc R . .
H72B H 0.3825 1.2563 0.1112 0.062 Uiso 1 1 calc R . .
H73B H 0.3007 1.1826 0.1406 0.062 Uiso 1 1 calc R . .
C8B C 0.7236(4) 1.1673(2) 0.14134(7) 0.0409(6) Uani 1 1 d . . .
H81B H 0.7515 1.2471 0.1385 0.061 Uiso 1 1 calc R . .
H82B H 0.8564 1.1275 0.1384 0.061 Uiso 1 1 calc R . .
H83B H 0.6754 1.1635 0.1656 0.061 Uiso 1 1 calc R . .
C9B C 0.6237(4) 1.1133(2) 0.07446(7) 0.0458(7) Uani 1 1 d . . .
H91B H 0.5139 1.0737 0.0561 0.069 Uiso 1 1 calc R . .
H92B H 0.7592 1.0756 0.0723 0.069 Uiso 1 1 calc R . .
H93B H 0.6471 1.1926 0.0707 0.069 Uiso 1 1 calc R . .
C10B C 0.5468(4) 1.11033(18) 0.11236(6) 0.0317(6) Uani 1 1 d . . .
O1C O 0.0639(2) 0.57519(12) 0.16988(4) 0.0319(4) Uani 1 1 d . . .
H1C H 0.1734 0.5950 0.1598 0.048 Uiso 1 1 calc R . .
C1C C 0.1144(3) 0.49084(17) 0.19032(6) 0.0267(5) Uani 1 1 d . . .
C2C C 0.3062(4) 0.44017(18) 0.18863(6) 0.0327(6) Uani 1 1 d . . .
H2C H 0.4122 0.4640 0.1737 0.039 Uiso 1 1 calc R . .
C3C C 0.3452(4) 0.35380(19) 0.20877(6) 0.0327(6) Uani 1 1 d . . .
H3C H 0.4794 0.3196 0.2076 0.039 Uiso 1 1 calc R . .
C4C C 0.1934(3) 0.31585(17) 0.23067(6) 0.0268(5) Uani 1 1 d . . .
C5C C 0.0024(4) 0.37040(18) 0.23173(6) 0.0335(6) Uani 1 1 d . . .
H5C H -0.1050 0.3471 0.2464 0.040 Uiso 1 1 calc R . .
C6C C -0.0370(4) 0.45738(19) 0.21216(6) 0.0341(6) Uani 1 1 d . . .
H6C H -0.1686 0.4939 0.2138 0.041 Uiso 1 1 calc R . .
C7C C 0.4699(4) 0.2073(2) 0.26176(6) 0.0391(6) Uani 1 1 d . . .
H71C H 0.5277 0.2798 0.2761 0.059 Uiso 1 1 calc R . .
H72C H 0.5486 0.1914 0.2399 0.059 Uiso 1 1 calc R . .
H73C H 0.4868 0.1460 0.2763 0.059 Uiso 1 1 calc R . .
C8C C 0.1085(4) 0.2216(2) 0.28500(6) 0.0400(6) Uani 1 1 d . . .
H81C H 0.1504 0.2941 0.3008 0.060 Uiso 1 1 calc R . .
H82C H 0.1438 0.1585 0.2979 0.060 Uiso 1 1 calc R . .
H83C H -0.0471 0.2168 0.2783 0.060 Uiso 1 1 calc R . .
C9C C 0.1476(4) 0.10559(19) 0.22486(6) 0.0445(7) Uani 1 1 d . . .
H91C H 0.1650 0.0394 0.2372 0.067 Uiso 1 1 calc R . .
H92C H 0.2301 0.0978 0.2033 0.067 Uiso 1 1 calc R . .
H93C H -0.0056 0.1101 0.2175 0.067 Uiso 1 1 calc R . .
C10C C 0.2310(3) 0.21446(18) 0.25078(6) 0.0304(5) Uani 1 1 d . . .
O1D O 0.1961(3) 0.47432(14) 0.37383(4) 0.0407(4) Uani 1 1 d . . .
H1D H 0.0773 0.4688 0.3614 0.061 Uiso 1 1 calc R . .
C1D C 0.1762(4) 0.53820(18) 0.40759(6) 0.0314(6) Uani 1 1 d . . .
C2D C -0.0055(4) 0.5935(2) 0.41537(6) 0.0370(6) Uani 1 1 d . . .
H2D H -0.1229 0.5889 0.3974 0.044 Uiso 1 1 calc R . .
C3D C -0.0181(4) 0.6562(2) 0.44946(7) 0.0396(6) Uani 1 1 d . . .
H3D H -0.1459 0.6937 0.4546 0.048 Uiso 1 1 calc R . .
C4D C 0.1494(4) 0.66614(18) 0.47634(6) 0.0324(6) Uani 1 1 d . B .
C5D C 0.3308(4) 0.6095(2) 0.46746(7) 0.0393(6) Uani 1 1 d . . .
H5D H 0.4486 0.6138 0.4853 0.047 Uiso 1 1 calc R . .
C6D C 0.3469(4) 0.5465(2) 0.43341(7) 0.0397(6) Uani 1 1 d . . .
H6D H 0.4748 0.5095 0.4280 0.048 Uiso 1 1 calc R . .
C7D C -0.0812(13) 0.7743(8) 0.5206(2) 0.109(3) Uiso 0.50 1 d P B 1
H71D H -0.1194 0.8268 0.5038 0.164 Uiso 0.50 1 calc PR B 1
H72D H -0.0798 0.8137 0.5456 0.164 Uiso 0.50 1 calc PR B 1
H73D H -0.1877 0.7090 0.5169 0.164 Uiso 0.50 1 calc PR B 1
C8D C 0.1716(12) 0.6516(6) 0.5427(2) 0.090(2) Uiso 0.50 1 d P B 1
H81D H 0.3184 0.6261 0.5419 0.136 Uiso 0.50 1 calc PR B 1
H82D H 0.0670 0.5855 0.5370 0.136 Uiso 0.50 1 calc PR B 1
H83D H 0.1528 0.6918 0.5671 0.136 Uiso 0.50 1 calc PR B 1
C9D C 0.3053(11) 0.8247(6) 0.52261(19) 0.080(2) Uiso 0.50 1 d P B 1
H91D H 0.2818 0.8829 0.5071 0.120 Uiso 0.50 1 calc PR B 1
H92D H 0.4448 0.7928 0.5184 0.120 Uiso 0.50 1 calc PR B 1
H93D H 0.3051 0.8591 0.5481 0.120 Uiso 0.50 1 calc PR B 1
C7" C 0.3513(8) 0.7605(5) 0.53554(15) 0.0536(15) Uiso 0.50 1 d P B 2
H71" H 0.4491 0.8022 0.5220 0.080 Uiso 0.50 1 calc PR B 2
H72" H 0.4126 0.6891 0.5396 0.080 Uiso 0.50 1 calc PR B 2
H73" H 0.3328 0.8069 0.5590 0.080 Uiso 0.50 1 calc PR B 2
C8" C 0.0426(9) 0.8537(4) 0.50985(14) 0.0488(14) Uiso 0.50 1 d P B 2
H81" H 0.1388 0.8949 0.4959 0.073 Uiso 0.50 1 calc PR B 2
H82" H 0.0345 0.8984 0.5339 0.073 Uiso 0.50 1 calc PR B 2
H83" H -0.1020 0.8417 0.4972 0.073 Uiso 0.50 1 calc PR B 2
C9" C -0.0225(9) 0.6740(5) 0.53438(14) 0.0490(14) Uiso 0.50 1 d P B 2
H91" H -0.1686 0.6734 0.5227 0.073 Uiso 0.50 1 calc PR B 2
H92" H -0.0183 0.7133 0.5595 0.073 Uiso 0.50 1 calc PR B 2
H93" H 0.0171 0.5956 0.5344 0.073 Uiso 0.50 1 calc PR B 2
C10D C 0.1335(4) 0.7345(2) 0.51399(6) 0.0409(6) Uani 1 1 d . . .
O1E O 0.5259(3) 0.34847(13) 0.35848(5) 0.0404(4) Uani 1 1 d . . .
H1E H 0.4112 0.3794 0.3634 0.061 Uiso 1 1 calc R . .
C1E C 0.5111(4) 0.23808(18) 0.36555(6) 0.0281(5) Uani 1 1 d . . .
C2E C 0.6832(3) 0.17304(18) 0.35909(6) 0.0290(5) Uani 1 1 d . . .
H2E H 0.8083 0.2039 0.3499 0.035 Uiso 1 1 calc R . .
C3E C 0.6736(3) 0.06191(18) 0.36599(6) 0.0291(5) Uani 1 1 d . . .
H3E H 0.7932 0.0174 0.3612 0.035 Uiso 1 1 calc R . .
C4E C 0.4950(4) 0.01355(18) 0.37972(6) 0.0296(5) Uani 1 1 d . . .
C5E C 0.3229(4) 0.08234(19) 0.38573(6) 0.0336(6) Uani 1 1 d . . .
H5E H 0.1967 0.0521 0.3948 0.040 Uiso 1 1 calc R . .
C6E C 0.3304(4) 0.19288(19) 0.37890(6) 0.0327(6) Uani 1 1 d . . .
H6E H 0.2109 0.2378 0.3834 0.039 Uiso 1 1 calc R . .
C7E C 0.6904(4) -0.1667(2) 0.38251(8) 0.0571(8) Uani 1 1 d . . .
H71E H 0.7296 -0.1684 0.3575 0.086 Uiso 1 1 calc R . .
H72E H 0.6720 -0.2448 0.3877 0.086 Uiso 1 1 calc R . .
H73E H 0.8051 -0.1243 0.3993 0.086 Uiso 1 1 calc R . .
C8E C 0.4186(5) -0.1109(2) 0.42627(7) 0.0592(8) Uani 1 1 d . . .
H81E H 0.5282 -0.0651 0.4433 0.089 Uiso 1 1 calc R . .
H82E H 0.4115 -0.1895 0.4311 0.089 Uiso 1 1 calc R . .
H83E H 0.2777 -0.0794 0.4293 0.089 Uiso 1 1 calc R . .
C9E C 0.3049(4) -0.1783(2) 0.36070(8) 0.0563(8) Uani 1 1 d . . .
H91E H 0.3474 -0.1810 0.3359 0.084 Uiso 1 1 calc R . .
H92E H 0.1673 -0.1426 0.3629 0.084 Uiso 1 1 calc R . .
H93E H 0.2886 -0.2558 0.3664 0.084 Uiso 1 1 calc R . .
C10E C 0.4789(4) -0.10867(19) 0.38727(7) 0.0384(6) Uani 1 1 d . . .
O1F O 0.8402(2) 0.45257(13) 0.32898(4) 0.0369(4) Uani 1 1 d . . .
H1F H 0.7277 0.4208 0.3352 0.055 Uiso 1 1 calc R . .
C1F C 0.7847(4) 0.53744(18) 0.30918(6) 0.0293(5) Uani 1 1 d . . .
C2F C 0.5776(4) 0.54611(18) 0.29505(6) 0.0324(6) Uani 1 1 d . . .
H2F H 0.4645 0.4935 0.2990 0.039 Uiso 1 1 calc R . .
C3F C 0.5342(4) 0.63253(18) 0.27487(6) 0.0324(6) Uani 1 1 d . . .
H3F H 0.3905 0.6377 0.2652 0.039 Uiso 1 1 calc R . .
C4F C 0.6935(3) 0.71095(18) 0.26844(6) 0.0280(5) Uani 1 1 d . . .
C5F C 0.9015(4) 0.69935(19) 0.28358(6) 0.0338(6) Uani 1 1 d . . .
H5F H 1.0150 0.7524 0.2801 0.041 Uiso 1 1 calc R . .
C6F C 0.9479(4) 0.61404(19) 0.30332(6) 0.0347(6) Uani 1 1 d . . .
H6F H 1.0916 0.6080 0.3128 0.042 Uiso 1 1 calc R . .
C7F C 0.4176(4) 0.8106(2) 0.23424(7) 0.0432(7) Uani 1 1 d . . .
H71F H 0.3651 0.7379 0.2194 0.065 Uiso 1 1 calc R . .
H72F H 0.4002 0.8722 0.2199 0.065 Uiso 1 1 calc R . .
H73F H 0.3343 0.8243 0.2556 0.065 Uiso 1 1 calc R . .
C8F C 0.7326(4) 0.92124(19) 0.26930(7) 0.0456(7) Uani 1 1 d . . .
H81F H 0.6473 0.9349 0.2904 0.068 Uiso 1 1 calc R . .
H82F H 0.7146 0.9821 0.2546 0.068 Uiso 1 1 calc R . .
H83F H 0.8854 0.9202 0.2775 0.068 Uiso 1 1 calc R . .
C9F C 0.7825(4) 0.7899(2) 0.21245(6) 0.0434(7) Uani 1 1 d . . .
H91F H 0.7348 0.7167 0.1975 0.065 Uiso 1 1 calc R . .
H92F H 0.9370 0.7908 0.2198 0.065 Uiso 1 1 calc R . .
H93F H 0.7569 0.8516 0.1984 0.065 Uiso 1 1 calc R . .
C10F C 0.6554(3) 0.80645(18) 0.24636(6) 0.0311(6) Uani 1 1 d . . .

loop_
_atom_site_aniso_label
_atom_site_aniso_U_11
_atom_site_aniso_U_22
_atom_site_aniso_U_33
_atom_site_aniso_U_23
_atom_site_aniso_U_13
_atom_site_aniso_U_12
O1A 0.0343(9) 0.0349(9) 0.0369(10) 0.0013(8) 0.0026(8) 0.0093(8)
C1A 0.0326(13) 0.0223(12) 0.0308(14) 0.0082(10) 0.0058(11) 0.0020(10)
C2A 0.0291(13) 0.0285(13) 0.0314(14) 0.0071(11) -0.0003(11) 0.0017(10)
C3A 0.0276(12) 0.0301(13) 0.0358(15) 0.0027(11) 0.0055(11) 0.0010(10)
C4A 0.0312(13) 0.0263(12) 0.0327(14) 0.0081(10) 0.0033(11) -0.0078(10)
C5A 0.0335(14) 0.0342(14) 0.0350(15) 0.0088(11) -0.0050(11) -0.0028(11)
C6A 0.0295(13) 0.0332(14) 0.0449(16) 0.0086(12) 0.0001(12) 0.0066(11)
C10A 0.0337(14) 0.0446(15) 0.0308(14) 0.0011(12) 0.0065(11) -0.0094(11)
O1B 0.0360(9) 0.0271(9) 0.0451(10) 0.0114(8) 0.0137(8) 0.0059(7)
C1B 0.0322(13) 0.0254(12) 0.0229(12) 0.0073(10) 0.0030(10) 0.0029(10)
C2B 0.0275(12) 0.0316(13) 0.0292(13) 0.0066(10) 0.0077(10) -0.0006(10)
C3B 0.0286(12) 0.0265(13) 0.0290(13) 0.0055(10) 0.0030(10) 0.0059(10)
C4B 0.0319(13) 0.0275(12) 0.0190(12) 0.0038(9) -0.0024(10) 0.0013(10)
C5B 0.0278(12) 0.0321(13) 0.0310(13) 0.0084(10) 0.0050(10) -0.0002(10)
C6B 0.0291(13) 0.0322(13) 0.0305(13) 0.0075(10) 0.0081(11) 0.0069(10)
C7B 0.0422(15) 0.0312(14) 0.0512(17) 0.0119(12) -0.0026(13) 0.0021(11)
C8B 0.0383(14) 0.0350(14) 0.0474(16) 0.0021(12) 0.0021(12) -0.0014(11)
C9B 0.0636(18) 0.0341(14) 0.0416(16) 0.0126(12) 0.0109(14) -0.0058(13)
C10B 0.0385(14) 0.0267(13) 0.0300(14) 0.0055(10) 0.0025(11) 0.0000(11)
O1C 0.0337(9) 0.0279(9) 0.0368(10) 0.0102(7) 0.0087(8) 0.0034(7)
C1C 0.0306(13) 0.0230(12) 0.0257(13) 0.0007(10) 0.0017(10) 0.0023(10)
C2C 0.0333(13) 0.0331(13) 0.0342(14) 0.0089(11) 0.0122(11) 0.0026(11)
C3C 0.0297(13) 0.0344(14) 0.0362(14) 0.0090(11) 0.0054(11) 0.0078(11)
C4C 0.0320(13) 0.0246(12) 0.0232(12) 0.0014(10) 0.0039(10) 0.0011(10)
C5C 0.0324(13) 0.0330(13) 0.0374(15) 0.0099(11) 0.0088(11) 0.0021(11)
C6C 0.0286(13) 0.0334(14) 0.0425(15) 0.0086(11) 0.0095(11) 0.0061(11)
C7C 0.0432(15) 0.0373(14) 0.0388(15) 0.0094(12) 0.0055(12) 0.0076(12)
C8C 0.0413(15) 0.0479(15) 0.0346(15) 0.0148(12) 0.0059(12) 0.0084(12)
C9C 0.0666(18) 0.0294(14) 0.0379(15) 0.0072(12) 0.0037(13) 0.0005(13)
C10C 0.0328(13) 0.0294(13) 0.0303(14) 0.0064(10) 0.0049(11) 0.0052(10)
O1D 0.0458(10) 0.0432(10) 0.0320(10) -0.0002(8) -0.0001(8) 0.0150(9)
C1D 0.0382(14) 0.0277(13) 0.0294(14) 0.0071(10) 0.0018(11) 0.0066(11)
C2D 0.0369(14) 0.0441(15) 0.0300(14) 0.0064(12) -0.0048(11) 0.0110(12)
C3D 0.0373(14) 0.0449(15) 0.0373(15) 0.0034(12) 0.0070(12) 0.0120(12)
C4D 0.0365(14) 0.0310(13) 0.0301(14) 0.0084(11) 0.0012(11) -0.0020(11)
C5D 0.0354(14) 0.0422(15) 0.0387(16) 0.0063(12) -0.0060(12) 0.0010(12)
C6D 0.0345(14) 0.0421(15) 0.0420(16) 0.0041(12) 0.0000(12) 0.0102(12)
C10D 0.0449(15) 0.0441(15) 0.0319(15) 0.0012(12) 0.0061(12) -0.0039(12)
O1E 0.0484(11) 0.0307(9) 0.0460(11) 0.0119(8) 0.0138(9) 0.0083(8)
C1E 0.0354(14) 0.0255(13) 0.0242(13) 0.0064(10) 0.0031(10) 0.0015(10)
C2E 0.0287(12) 0.0345(13) 0.0244(13) 0.0049(10) 0.0077(10) 0.0007(10)
C3E 0.0297(13) 0.0317(13) 0.0258(13) 0.0020(10) 0.0031(10) 0.0062(10)
C4E 0.0330(13) 0.0307(13) 0.0243(13) 0.0028(10) 0.0000(10) 0.0010(11)
C5E 0.0295(13) 0.0374(14) 0.0346(14) 0.0087(11) 0.0044(11) -0.0018(11)
C6E 0.0303(13) 0.0371(14) 0.0325(14) 0.0065(11) 0.0067(11) 0.0105(11)
C7E 0.069(2) 0.0406(16) 0.066(2) 0.0193(14) 0.0049(16) 0.0148(15)
C8E 0.092(2) 0.0406(16) 0.0480(18) 0.0168(14) 0.0123(16) -0.0018(16)
C9E 0.0649(19) 0.0410(16) 0.0589(19) 0.0004(14) 0.0035(15) -0.0108(14)
C10E 0.0427(15) 0.0333(14) 0.0406(15) 0.0104(12) 0.0041(12) 0.0017(12)
O1F 0.0421(10) 0.0317(9) 0.0392(10) 0.0119(8) 0.0038(8) 0.0044(8)
C1F 0.0373(14) 0.0231(12) 0.0283(13) 0.0055(10) 0.0035(11) 0.0051(10)
C2F 0.0329(14) 0.0248(13) 0.0398(15) 0.0068(11) 0.0046(11) -0.0012(10)
C3F 0.0315(13) 0.0307(13) 0.0341(14) 0.0026(11) 0.0014(11) 0.0034(11)
C4F 0.0309(13) 0.0264(12) 0.0259(13) 0.0004(10) 0.0035(10) 0.0020(10)
C5F 0.0355(14) 0.0301(13) 0.0371(15) 0.0105(11) 0.0039(11) -0.0026(11)
C6F 0.0317(13) 0.0405(15) 0.0321(14) 0.0073(11) -0.0003(11) 0.0031(11)
C7F 0.0431(15) 0.0409(15) 0.0494(17) 0.0171(13) 0.0052(13) 0.0075(12)
C8F 0.0613(17) 0.0293(14) 0.0473(17) 0.0090(12) 0.0077(14) 0.0006(12)
C9F 0.0465(15) 0.0510(16) 0.0373(15) 0.0163(13) 0.0052(12) 0.0146(13)
C10F 0.0306(13) 0.0297(13) 0.0342(14) 0.0071(11) 0.0046(11) 0.0033(10)

loop_
_atom_type_symbol
_atom_type_description
_atom_type_scat_dispersion_real
_atom_type_scat_dispersion_imag
_atom_type_scat_source
C C 0.0033 0.0016 'International Tables Vol C Tables 4.2.6.8 and 6.1.1.4'
H H 0.0000 0.0000 'International Tables Vol C Tables 4.2.6.8 and 6.1.1.4'
O O 0.0106 0.0060 'International Tables Vol C Tables 4.2.6.8 and 6.1.1.4'

loop_
_geom_angle_atom_site_label_1
_geom_angle_atom_site_label_2
_geom_angle_atom_site_label_3
_geom_angle
C2A C1A O1A 122.3(2)
C2A C1A C6A 119.7(2)
O1A C1A C6A 118.05(19)
C1A C2A C3A 119.7(2)
C2A C3A C4A 122.2(2)
C5A C4A C3A 116.1(2)
C5A C4A C10A 120.9(2)
C3A C4A C10A 123.0(2)
C6A C5A C4A 122.8(2)
C5A C6A C1A 119.4(2)
C7A C10A C8A 111.8(4)
C9' C10A C4A 113.4(3)
C7A C10A C4A 114.5(3)
C8A C10A C4A 111.4(3)
C9' C10A C8' 109.7(4)
C4A C10A C8' 110.5(3)
C9' C10A C7' 106.5(3)
C4A C10A C7' 110.2(2)
C8' C10A C7' 106.1(3)
C7A C10A C9A 105.0(4)
C8A C10A C9A 107.4(4)
C4A C10A C9A 106.2(3)
C2B C1B C6B 119.7(2)
C2B C1B O1B 118.59(19)
C6B C1B O1B 121.73(19)
C1B C2B C3B 119.7(2)
C2B C3B C4B 122.3(2)
C5B C4B C3B 116.4(2)
C5B C4B C10B 120.04(19)
C3B C4B C10B 123.51(19)
C6B C5B C4B 122.1(2)
C1B C6B C5B 119.8(2)
C7B C10B C9B 107.98(19)
C7B C10B C4B 112.11(18)
C9B C10B C4B 109.93(18)
C7B C10B C8B 108.20(18)
C9B C10B C8B 109.7(2)
C4B C10B C8B 108.90(18)
C2C C1C C6C 120.1(2)
C2C C1C O1C 122.12(19)
C6C C1C O1C 117.77(19)
C1C C2C C3C 119.7(2)
C2C C3C C4C 121.9(2)
C5C C4C C3C 116.3(2)
C5C C4C C10C 121.99(19)
C3C C4C C10C 121.58(19)
C6C C5C C4C 122.3(2)
C1C C6C C5C 119.7(2)
C7C C10C C8C 108.07(18)
C7C C10C C9C 109.16(18)
C8C C10C C9C 108.57(19)
C7C C10C C4C 111.62(18)
C8C C10C C4C 111.84(17)
C9C C10C C4C 107.51(18)
C2D C1D C6D 119.9(2)
C2D C1D O1D 121.9(2)
C6D C1D O1D 118.3(2)
C1D C2D C3D 119.8(2)
C4D C3D C2D 122.2(2)
C5D C4D C3D 116.4(2)
C5D C4D C10D 121.7(2)
C3D C4D C10D 121.9(2)
C4D C5D C6D 122.3(2)
C1D C6D C5D 119.4(2)
C9D C10D C7D 113.2(5)
C9" C10D C7" 111.1(3)
C9D C10D C4D 111.3(3)
C7D C10D C4D 114.5(4)
C9" C10D C4D 110.0(3)
C7" C10D C4D 112.8(3)
C9D C10D C8D 105.8(4)
C7D C10D C8D 103.6(5)
C4D C10D C8D 107.6(3)
C9" C10D C8" 107.2(3)
C7" C10D C8" 106.2(3)
C4D C10D C8" 109.2(3)
C2E C1E C6E 119.9(2)
C2E C1E O1E 118.24(19)
C6E C1E O1E 121.9(2)
C1E C2E C3E 119.6(2)
C2E C3E C4E 122.2(2)
C3E C4E C5E 116.4(2)
C3E C4E C10E 123.4(2)
C5E C4E C10E 120.2(2)
C6E C5E C4E 121.9(2)
C1E C6E C5E 119.9(2)
C4E C10E C7E 112.5(2)
C4E C10E C9E 109.3(2)
C7E C10E C9E 107.5(2)
C4E C10E C8E 110.0(2)
C7E C10E C8E 108.1(2)
C9E C10E C8E 109.3(2)
C2F C1F C6F 119.9(2)
C2F C1F O1F 122.8(2)
C6F C1F O1F 117.4(2)
C1F C2F C3F 119.6(2)
C4F C3F C2F 122.2(2)
C3F C4F C5F 116.2(2)
C3F C4F C10F 124.3(2)
C5F C4F C10F 119.5(2)
C6F C5F C4F 122.5(2)
C5F C6F C1F 119.6(2)
C7F C10F C4F 112.01(18)
C7F C10F C8F 108.19(19)
C4F C10F C8F 109.67(19)
C7F C10F C9F 108.26(19)
C4F C10F C9F 110.06(18)
C8F C10F C9F 108.57(19)

loop_
_geom_bond_atom_site_label_1
_geom_bond_atom_site_label_2
_geom_bond_distance
O1A C1A 1.381(2)
C1A C2A 1.376(3)
C1A C6A 1.385(3)
C2A C3A 1.387(3)
C3A C4A 1.392(3)
C4A C5A 1.388(3)
C4A C10A 1.527(3)
C5A C6A 1.378(3)
C7A C10A 1.447(6)
C8A C10A 1.501(6)
C9A C10A 1.647(6)
C7' C10A 1.626(5)
C8' C10A 1.554(7)
C9' C10A 1.436(6)
O1B C1B 1.383(2)
C1B C2B 1.378(3)
C1B C6B 1.382(3)
C2B C3B 1.380(3)
C3B C4B 1.392(3)
C4B C5B 1.392(3)
C4B C10B 1.532(3)
C5B C6B 1.382(3)
C7B C10B 1.527(3)
C8B C10B 1.540(3)
C9B C10B 1.531(3)
O1C C1C 1.389(2)
C1C C2C 1.369(3)
C1C C6C 1.370(3)
C2C C3C 1.387(3)
C3C C4C 1.393(3)
C4C C5C 1.386(3)
C4C C10C 1.538(3)
C5C C6C 1.380(3)
C7C C10C 1.525(3)
C8C C10C 1.527(3)
C9C C10C 1.537(3)
O1D C1D 1.388(3)
C1D C2D 1.367(3)
C1D C6D 1.374(3)
C2D C3D 1.386(3)
C3D C4D 1.384(3)
C4D C5D 1.381(3)
C4D C10D 1.528(3)
C5D C6D 1.389(3)
C7D C10D 1.466(8)
C8D C10D 1.582(7)
C9D C10D 1.455(7)
C7" C10D 1.519(6)
C8" C10D 1.583(5)
C9" C10D 1.495(5)
O1E C1E 1.380(2)
C1E C2E 1.370(3)
C1E C6E 1.377(3)
C2E C3E 1.386(3)
C3E C4E 1.388(3)
C4E C5E 1.395(3)
C4E C10E 1.524(3)
C5E C6E 1.378(3)
C7E C10E 1.529(3)
C8E C10E 1.534(3)
C9E C10E 1.532(3)
O1F C1F 1.387(2)
C1F C2F 1.374(3)
C1F C6F 1.378(3)
C2F C3F 1.394(3)
C3F C4F 1.382(3)
C4F C5F 1.399(3)
C4F C10F 1.524(3)
C5F C6F 1.376(3)
C7F C10F 1.523(3)
C8F C10F 1.532(3)
C9F C10F 1.533(3)

loop_
_geom_hbond_atom_site_label_D
_geom_hbond_atom_site_label_H
_geom_hbond_atom_site_label_A
_geom_hbond_distance_DH
_geom_hbond_distance_HA
_geom_hbond_distance_DA
_geom_hbond_angle_DHA
_geom_hbond_site_symmetry_A
O1A H1A O1C 0.84 1.85 2.687(2) 173.3 1_655
O1B H1B O1A 0.84 1.85 2.6797(19) 171.5 .
O1C H1C O1B 0.84 1.86 2.691(2) 170.5 .
O1D H1D O1F 0.84 1.83 2.660(2) 172.3 1_455
O1E H1E O1D 0.84 1.83 2.652(2) 168.0 .
O1F H1F O1E 0.84 1.83 2.649(2) 165.9 .

loop_
_geom_torsion_atom_site_label_1
_geom_torsion_atom_site_label_2
_geom_torsion_atom_site_label_3
_geom_torsion_atom_site_label_4
_geom_torsion
O1A C1A C2A C3A 179.09(19)
C6A C1A C2A C3A -0.1(3)
C1A C2A C3A C4A -0.3(3)
C2A C3A C4A C5A 0.8(3)
C2A C3A C4A C10A -178.6(2)
C3A C4A C5A C6A -0.8(3)
C10A C4A C5A C6A 178.6(2)
C4A C5A C6A C1A 0.4(3)
C2A C1A C6A C5A 0.1(3)
O1A C1A C6A C5A -179.16(19)
C5A C4A C10A C9' 77.0(4)
C3A C4A C10A C9' -103.6(3)
C5A C4A C10A C7A 169.1(3)
C3A C4A C10A C7A -11.5(4)
C5A C4A C10A C8A -62.9(4)
C3A C4A C10A C8A 116.5(3)
C5A C4A C10A C8' -46.7(4)
C3A C4A C10A C8' 132.7(3)
C5A C4A C10A C7' -163.7(3)
C3A C4A C10A C7' 15.8(3)
C5A C4A C10A C9A 53.7(3)
C3A C4A C10A C9A -126.9(3)
C6B C1B C2B C3B 0.8(3)
O1B C1B C2B C3B -179.41(19)
C1B C2B C3B C4B -0.5(3)
C2B C3B C4B C5B -0.6(3)
C2B C3B C4B C10B -179.8(2)
C3B C4B C5B C6B 1.3(3)
C10B C4B C5B C6B -179.4(2)
C2B C1B C6B C5B -0.1(3)
O1B C1B C6B C5B -179.8(2)
C4B C5B C6B C1B -1.1(3)
C5B C4B C10B C7B 171.4(2)
C3B C4B C10B C7B -9.4(3)
C5B C4B C10B C9B 51.3(3)
C3B C4B C10B C9B -129.5(2)
C5B C4B C10B C8B -68.9(3)
C3B C4B C10B C8B 110.3(2)
C6C C1C C2C C3C 0.8(3)
O1C C1C C2C C3C -177.9(2)
C1C C2C C3C C4C 0.5(3)
C2C C3C C4C C5C -1.0(3)
C2C C3C C4C C10C 175.6(2)
C3C C4C C5C C6C 0.2(3)
C10C C4C C5C C6C -176.4(2)
C2C C1C C6C C5C -1.6(3)
O1C C1C C6C C5C 177.18(19)
C4C C5C C6C C1C 1.1(4)
C5C C4C C10C C7C -151.4(2)
C3C C4C C10C C7C 32.2(3)
C5C C4C C10C C8C -30.2(3)
C3C C4C C10C C8C 153.4(2)
C5C C4C C10C C9C 88.9(2)
C3C C4C C10C C9C -87.5(3)
C6D C1D C2D C3D -1.0(4)
O1D C1D C2D C3D 180.0(2)
C1D C2D C3D C4D 0.6(4)
C2D C3D C4D C5D -0.3(4)
C2D C3D C4D C10D -179.4(2)
C3D C4D C5D C6D 0.5(3)
C10D C4D C5D C6D 179.6(2)
C2D C1D C6D C5D 1.2(3)
O1D C1D C6D C5D -179.7(2)
C4D C5D C6D C1D -1.0(4)
C5D C4D C10D C9D 59.1(4)
C3D C4D C10D C9D -121.8(4)
C5D C4D C10D C7D -171.0(4)
C3D C4D C10D C7D 8.1(5)
C5D C4D C10D C9" -108.4(3)
C3D C4D C10D C9" 70.7(4)
C5D C4D C10D C7" 16.3(4)
C3D C4D C10D C7" -164.7(3)
C5D C4D C10D C8D -56.4(4)
C3D C4D C10D C8D 122.6(4)
C5D C4D C10D C8" 134.2(3)
C3D C4D C10D C8" -46.8(3)
C6E C1E C2E C3E 0.1(3)
O1E C1E C2E C3E 179.84(19)
C1E C2E C3E C4E -0.7(3)
C2E C3E C4E C5E 1.0(3)
C2E C3E C4E C10E 179.4(2)
C3E C4E C5E C6E -0.9(3)
C10E C4E C5E C6E -179.4(2)
C2E C1E C6E C5E 0.0(3)
O1E C1E C6E C5E -179.7(2)
C4E C5E C6E C1E 0.4(3)
C3E C4E C10E C7E 7.0(3)
C5E C4E C10E C7E -174.6(2)
C3E C4E C10E C9E -112.3(2)
C5E C4E C10E C9E 66.0(3)
C3E C4E C10E C8E 127.7(2)
C5E C4E C10E C8E -53.9(3)
C6F C1F C2F C3F 0.0(3)
O1F C1F C2F C3F -178.89(19)
C1F C2F C3F C4F 0.0(3)
C2F C3F C4F C5F -0.4(3)
C2F C3F C4F C10F 179.5(2)
C3F C4F C5F C6F 1.0(3)
C10F C4F C5F C6F -178.9(2)
C4F C5F C6F C1F -1.1(3)
C2F C1F C6F C5F 0.6(3)
O1F C1F C6F C5F 179.50(19)
C3F C4F C10F C7F 3.9(3)
C5F C4F C10F C7F -176.2(2)
C3F C4F C10F C8F 124.0(2)
C5F C4F C10F C8F -56.0(3)
C3F C4F C10F C9F -116.6(2)
C5F C4F C10F C9F 63.3(3)
